data_1508938
loop_
_publ_author_name
'Sawada, Takashi'
'Nakada, Masahisa'

_publ_section_title
;
 Enantioselective Total Synthesis of (+)-Colletoic Acid via Catalytic
 Asymmetric Intramolecular Cyclopropanation of an \a-Diazo-\b-keto
 Diphenylphosphine Oxide.
;
_journal_issue 5
_journal_name_full 'Organic letters'
_journal_page_first 1004
_journal_page_last 1007
_journal_paper_doi 10.1021/ol303459x
_journal_volume 15
_journal_year 2013
_chemical_absolute_configuration ad
_chemical_formula_moiety 'C20 H23 O3 P'
_chemical_formula_sum 'C20 H23 O3 P'
_chemical_formula_weight 342.37
_space_group_IT_number 19
_symmetry_cell_setting orthorhombic
_symmetry_Int_Tables_number 19
_symmetry_space_group_name_Hall 'P 2ac 2ab'
_symmetry_space_group_name_H-M 'P 21 21 21'
_atom_sites_solution_hydrogens geom
_atom_sites_solution_primary direct
_atom_sites_solution_secondary difmap
_cell_angle_alpha 90.0000
_cell_angle_beta 90.0000
_cell_angle_gamma 90.0000
_cell_formula_units_Z 4
_cell_length_a 8.10822(15)
_cell_length_b 13.8133(3)
_cell_length_c 15.9269(3)
_cell_measurement_reflns_used 28190
_cell_measurement_temperature 123
_cell_measurement_theta_max 68.25
_cell_measurement_theta_min 3.20
_cell_volume 1783.83(6)
_computing_cell_refinement 'RAPID AUTO'
_computing_data_collection 'RAPID AUTO (Rigaku, ????)'
_computing_data_reduction 'RAPID AUTO'
_computing_molecular_graphics 'CrystalStructure 4.0'
_computing_publication_material 'CrystalStructure 4.0 (Rigaku, 2010)'
_computing_structure_refinement 'SHELXL97 (Sheldrick, 2008)'
_computing_structure_solution 'SIR92 (Altomare, et al., 1994)'
_diffrn_ambient_temperature 123
_diffrn_detector_area_resol_mean 10.000
_diffrn_measured_fraction_theta_full 0.999
_diffrn_measured_fraction_theta_max 0.999
_diffrn_measurement_device_type 'Rigaku R-AXIS RAPID'
_diffrn_measurement_method \w
_diffrn_radiation_type 'Cu K\a'
_diffrn_radiation_wavelength 1.54187
_diffrn_reflns_av_R_equivalents 0.0512
_diffrn_reflns_limit_h_max 9
_diffrn_reflns_limit_h_min -9
_diffrn_reflns_limit_k_max 16
_diffrn_reflns_limit_k_min -16
_diffrn_reflns_limit_l_max 19
_diffrn_reflns_limit_l_min -18
_diffrn_reflns_number 33510
_diffrn_reflns_theta_full 68.25
_diffrn_reflns_theta_max 68.25
_diffrn_standards_number 0
_exptl_absorpt_coefficient_mu 1.483
_exptl_absorpt_correction_T_max 0.862
_exptl_absorpt_correction_T_min 0.789
_exptl_absorpt_correction_type numerical
_exptl_absorpt_process_details 'NUMABS (Rigaku, 1999)'
_exptl_crystal_colour colorless
_exptl_crystal_density_diffrn 1.275
_exptl_crystal_density_method 'not measured'
_exptl_crystal_description prism
_exptl_crystal_F_000 728.00
_exptl_crystal_size_max 0.600
_exptl_crystal_size_mid 0.600
_exptl_crystal_size_min 0.100
_refine_diff_density_max 0.290
_refine_diff_density_min -0.310
_refine_ls_abs_structure_details 'Flack, H. D. (1983), Acta Cryst. A39, 876-881.  1383 Friedel Pairs'
_refine_ls_abs_structure_Flack 0.03(2)
_refine_ls_extinction_method none
_refine_ls_goodness_of_fit_ref 1.134
_refine_ls_hydrogen_treatment constr
_refine_ls_number_parameters 225
_refine_ls_number_reflns 3271
_refine_ls_number_restraints 3
_refine_ls_R_factor_gt 0.0325
_refine_ls_shift/su_max 0.001
_refine_ls_structure_factor_coef Fsqd
_refine_ls_weighting_details 'w = 1/[\s^2^(Fo^2^)+(0.0496P)^2^+0.6648P] where P=(Fo^2^+2Fc^2^)/3'
_refine_ls_weighting_scheme calc
_refine_ls_wR_factor_ref 0.0879
_reflns_number_gt 3255
_reflns_number_total 3271
_reflns_threshold_expression F^2^>2.0\s(F^2^)
_cod_data_source_file ol303459x_si_002.cif
_cod_data_source_block 20111027sawada
_cod_database_code 1508938

loop_
_symmetry_equiv_pos_site_id
_symmetry_equiv_pos_as_xyz
1 +X,+Y,+Z
2 1/2+X,1/2-Y,-Z
3 -X,1/2+Y,1/2-Z
4 1/2-X,-Y,1/2+Z

loop_
_atom_site_label
_atom_site_type_symbol
_atom_site_fract_x
_atom_site_fract_y
_atom_site_fract_z
_atom_site_U_iso_or_equiv
_atom_site_adp_type
_atom_site_occupancy
_atom_site_symmetry_multiplicity
_atom_site_calc_flag
_atom_site_refinement_flags
P1 P 0.82349(5) 0.92595(3) 0.65409(3) 0.01282(12) Uani 1.0 4 d .
O2 O 0.96427(16) 0.95693(9) 0.60001(8) 0.0181(3) Uani 1.0 4 d .
O3 O 0.60274(16) 0.91251(10) 0.82623(8) 0.0252(4) Uani 1.0 4 d .
O4 O 1.0330(3) 1.11816(13) 0.49574(11) 0.0451(5) Uani 1.0 4 d .
C5 C 0.7533(3) 0.80522(12) 0.63068(11) 0.0148(4) Uani 1.0 4 d .
C6 C 0.6238(3) 0.65380(14) 0.66774(13) 0.0242(5) Uani 1.0 4 d .
C7 C 0.8722(2) 0.93173(13) 0.76434(11) 0.0144(4) Uani 1.0 4 d .
C8 C 0.7623(3) 0.77459(13) 0.54717(12) 0.0188(4) Uani 1.0 4 d .
C9 C 0.7379(3) 0.95010(13) 0.82708(11) 0.0180(4) Uani 1.0 4 d .
C10 C 0.6837(3) 0.74437(14) 0.69103(12) 0.0212(4) Uani 1.0 4 d .
C11 C 0.6307(3) 0.62494(14) 0.58462(13) 0.0234(5) Uani 1.0 4 d .
C12 C 0.4880(3) 0.97212(14) 0.62906(12) 0.0202(4) Uani 1.0 4 d .
C13 C 0.7001(3) 0.68512(14) 0.52405(12) 0.0221(4) Uani 1.0 4 d .
C14 C 0.3619(3) 1.03627(15) 0.61031(13) 0.0243(5) Uani 1.0 4 d .
C15 C 0.6818(3) 1.10416(13) 0.63082(13) 0.0216(4) Uani 1.0 4 d .
C16 C 1.0243(3) 0.98798(14) 0.79613(12) 0.0195(4) Uani 1.0 4 d .
C17 C 0.6492(3) 1.00522(13) 0.63857(11) 0.0147(4) Uani 1.0 4 d .
C18 C 0.3960(3) 1.13445(15) 0.60180(12) 0.0233(5) Uani 1.0 4 d .
C19 C 1.1378(3) 0.82570(16) 0.74143(13) 0.0263(5) Uani 1.0 4 d .
C20 C 0.5550(3) 1.16824(15) 0.61298(14) 0.0264(5) Uani 1.0 4 d .
C21 C 0.9768(3) 1.04616(15) 0.87372(13) 0.0260(5) Uani 1.0 4 d .
C22 C 1.0264(3) 0.87987(14) 0.80183(12) 0.0195(4) Uani 1.0 4 d .
C23 C 0.7927(3) 1.02622(16) 0.88947(13) 0.0265(5) Uani 1.0 4 d .
C24 C 1.0097(3) 0.82868(16) 0.88538(13) 0.0292(5) Uani 1.0 4 d .
H4A H 0.9790 1.1061 0.4383 0.1039 Uiso 1.0 4 calc R
H4B H 0.9972 1.0573 0.5299 0.0989 Uiso 1.0 4 calc R
H6 H 0.5783 0.6118 0.7089 0.0291 Uiso 1.0 4 calc R
H8 H 0.8113 0.8153 0.5061 0.0225 Uiso 1.0 4 calc R
H10 H 0.6771 0.7647 0.7479 0.0254 Uiso 1.0 4 calc R
H11 H 0.5876 0.5636 0.5688 0.0280 Uiso 1.0 4 calc R
H12 H 0.4644 0.9052 0.6355 0.0242 Uiso 1.0 4 calc R
H13 H 0.7048 0.6649 0.4671 0.0265 Uiso 1.0 4 calc R
H14 H 0.2523 1.0132 0.6033 0.0292 Uiso 1.0 4 calc R
H15 H 0.7911 1.1276 0.6378 0.0259 Uiso 1.0 4 calc R
H16 H 1.0973 1.0195 0.7536 0.0234 Uiso 1.0 4 calc R
H18 H 0.3098 1.1784 0.5883 0.0279 Uiso 1.0 4 calc R
H19A H 1.1538 0.8645 0.6906 0.0316 Uiso 1.0 4 calc R
H19B H 1.0869 0.7637 0.7265 0.0316 Uiso 1.0 4 calc R
H19C H 1.2448 0.8139 0.7682 0.0316 Uiso 1.0 4 calc R
H20 H 0.5774 1.2355 0.6084 0.0316 Uiso 1.0 4 calc R
H21A H 0.9955 1.1161 0.8640 0.0312 Uiso 1.0 4 calc R
H21B H 1.0433 1.0256 0.9227 0.0312 Uiso 1.0 4 calc R
H23A H 0.7758 1.0027 0.9476 0.0318 Uiso 1.0 4 calc R
H23B H 0.7278 1.0863 0.8818 0.0318 Uiso 1.0 4 calc R
H24A H 0.9710 0.7623 0.8761 0.0351 Uiso 1.0 4 calc R
H24B H 0.9303 0.8634 0.9206 0.0351 Uiso 1.0 4 calc R
H24C H 1.1172 0.8271 0.9135 0.0351 Uiso 1.0 4 calc R

loop_
_atom_site_aniso_label
_atom_site_aniso_U_11
_atom_site_aniso_U_22
_atom_site_aniso_U_33
_atom_site_aniso_U_12
_atom_site_aniso_U_13
_atom_site_aniso_U_23
P1 0.0140(2) 0.0130(2) 0.0115(2) -0.00101(17) 0.00022(17) -0.00024(15)
O2 0.0188(7) 0.0186(7) 0.0168(7) -0.0013(5) 0.0028(5) 0.0024(5)
O3 0.0207(7) 0.0348(8) 0.0200(7) -0.0046(7) 0.0038(6) -0.0044(6)
O4 0.0624(13) 0.0328(10) 0.0400(10) -0.0106(9) -0.0110(9) 0.0042(8)
C5 0.0158(8) 0.0134(8) 0.0153(9) 0.0002(7) -0.0024(7) -0.0001(7)
C6 0.0272(11) 0.0193(9) 0.0262(11) -0.0072(8) 0.0017(9) 0.0025(8)
C7 0.0146(8) 0.0160(8) 0.0126(8) -0.0021(7) -0.0004(7) -0.0014(7)
C8 0.0217(10) 0.0181(9) 0.0165(10) 0.0018(8) -0.0009(8) 0.0011(7)
C9 0.0202(10) 0.0214(9) 0.0125(9) 0.0004(8) 0.0003(7) -0.0000(7)
C10 0.0265(10) 0.0196(9) 0.0174(10) -0.0034(9) 0.0025(9) -0.0014(7)
C11 0.0207(10) 0.0166(9) 0.0327(11) -0.0029(8) -0.0051(8) -0.0057(8)
C12 0.0188(9) 0.0199(9) 0.0218(10) -0.0029(8) 0.0004(8) 0.0003(8)
C13 0.0251(10) 0.0228(10) 0.0183(10) 0.0023(8) -0.0062(8) -0.0073(8)
C14 0.0171(10) 0.0312(11) 0.0248(11) -0.0006(8) -0.0005(8) -0.0018(8)
C15 0.0201(9) 0.0199(9) 0.0248(10) -0.0027(8) -0.0015(8) -0.0017(8)
C16 0.0171(9) 0.0241(10) 0.0174(9) -0.0047(8) -0.0034(8) -0.0012(8)
C17 0.0172(9) 0.0170(8) 0.0097(9) 0.0021(7) 0.0002(7) -0.0009(7)
C18 0.0250(10) 0.0279(10) 0.0170(10) 0.0087(9) -0.0003(8) -0.0001(8)
C19 0.0235(11) 0.0314(11) 0.0240(11) 0.0090(9) 0.0018(9) 0.0029(9)
C20 0.0327(11) 0.0172(10) 0.0292(11) 0.0014(9) -0.0011(9) 0.0017(8)
C21 0.0280(11) 0.0282(11) 0.0219(10) -0.0050(9) -0.0038(9) -0.0072(9)
C22 0.0176(10) 0.0232(10) 0.0177(10) 0.0009(8) -0.0024(8) 0.0010(8)
C23 0.0266(11) 0.0314(11) 0.0216(10) -0.0007(9) 0.0014(9) -0.0116(9)
C24 0.0321(12) 0.0352(12) 0.0205(11) 0.0058(10) -0.0016(10) 0.0059(9)

loop_
_atom_type_symbol
_atom_type_description
_atom_type_scat_dispersion_real
_atom_type_scat_dispersion_imag
_atom_type_scat_source
C C 0.0181 0.0091
;
International Tables for Crystallography
(1992, Vol. C, Tables 4.2.6.8 and 6.1.1.4)
;
H H 0.0000 0.0000
;
International Tables for Crystallography
(1992, Vol. C, Table 6.1.1.4)
;
O O 0.0492 0.0322
;
International Tables for Crystallography
(1992, Vol. C, Tables 4.2.6.8 and 6.1.1.4)
;
P P 0.2955 0.4335
;
International Tables for Crystallography
(1992, Vol. C, Tables 4.2.6.8 and 6.1.1.4)
;

loop_
_geom_angle_atom_site_label_1
_geom_angle_atom_site_label_2
_geom_angle_atom_site_label_3
_geom_angle
_geom_angle_publ_flag
O2 P1 C5 112.80(8) yes
O2 P1 C7 112.46(8) yes
O2 P1 C17 110.24(8) yes
C5 P1 C7 108.18(9) yes
C5 P1 C17 106.62(9) yes
C7 P1 C17 106.16(9) yes
P1 C5 C8 117.44(14) yes
P1 C5 C10 122.87(14) yes
C8 C5 C10 119.60(17) yes
C10 C6 C11 119.99(19) yes
P1 C7 C9 119.85(13) yes
P1 C7 C16 121.16(13) yes
P1 C7 C22 121.91(13) yes
C9 C7 C16 106.05(15) yes
C9 C7 C22 113.86(15) yes
C16 C7 C22 57.66(12) yes
C5 C8 C13 120.29(17) yes
O3 C9 C7 125.19(17) yes
O3 C9 C23 124.73(17) yes
C7 C9 C23 110.02(16) yes
C5 C10 C6 119.91(18) yes
C6 C11 C13 120.47(18) yes
C14 C12 C17 120.40(18) yes
C8 C13 C11 119.73(18) yes
C12 C14 C18 119.86(19) yes
C17 C15 C20 120.17(19) yes
C7 C16 C21 109.22(16) yes
C7 C16 C22 61.71(13) yes
C21 C16 C22 118.68(17) yes
P1 C17 C12 123.40(14) yes
P1 C17 C15 117.21(14) yes
C12 C17 C15 119.27(17) yes
C14 C18 C20 120.13(19) yes
C15 C20 C18 120.16(19) yes
C16 C21 C23 106.47(17) yes
C7 C22 C16 60.63(13) yes
C7 C22 C19 117.46(16) yes
C7 C22 C24 118.70(17) yes
C16 C22 C19 117.40(17) yes
C16 C22 C24 121.26(17) yes
C19 C22 C24 112.34(17) yes
C9 C23 C21 107.57(17) yes
H4A O4 H4B 102.409 no
C10 C6 H6 120.010 no
C11 C6 H6 119.999 no
C5 C8 H8 119.852 no
C13 C8 H8 119.862 no
C5 C10 H10 120.044 no
C6 C10 H10 120.050 no
C6 C11 H11 119.761 no
C13 C11 H11 119.772 no
C14 C12 H12 119.804 no
C17 C12 H12 119.800 no
C8 C13 H13 120.138 no
C11 C13 H13 120.131 no
C12 C14 H14 120.068 no
C18 C14 H14 120.072 no
C17 C15 H15 119.926 no
C20 C15 H15 119.907 no
C7 C16 H16 118.027 no
C21 C16 H16 118.027 no
C22 C16 H16 118.022 no
C14 C18 H18 119.933 no
C20 C18 H18 119.935 no
C22 C19 H19A 109.478 no
C22 C19 H19B 109.471 no
C22 C19 H19C 109.471 no
H19A C19 H19B 109.470 no
H19A C19 H19C 109.471 no
H19B C19 H19C 109.465 no
C15 C20 H20 119.921 no
C18 C20 H20 119.922 no
C16 C21 H21A 110.430 no
C16 C21 H21B 110.434 no
C23 C21 H21A 110.431 no
C23 C21 H21B 110.442 no
H21A C21 H21B 108.633 no
C9 C23 H23A 110.196 no
C9 C23 H23B 110.200 no
C21 C23 H23A 110.191 no
C21 C23 H23B 110.200 no
H23A C23 H23B 108.489 no
C22 C24 H24A 109.466 no
C22 C24 H24B 109.475 no
C22 C24 H24C 109.473 no
H24A C24 H24B 109.470 no
H24A C24 H24C 109.468 no
H24B C24 H24C 109.476 no

loop_
_geom_bond_atom_site_label_1
_geom_bond_atom_site_label_2
_geom_bond_distance
_geom_bond_publ_flag
P1 O2 1.4926(14) yes
P1 C5 1.8010(18) yes
P1 C7 1.8016(19) yes
P1 C17 1.8050(19) yes
O3 C9 1.213(3) yes
C5 C8 1.398(3) yes
C5 C10 1.396(3) yes
C6 C10 1.392(3) yes
C6 C11 1.384(3) yes
C7 C9 1.499(3) yes
C7 C16 1.543(3) yes
C7 C22 1.559(3) yes
C8 C13 1.385(3) yes
C9 C23 1.513(3) yes
C11 C13 1.392(3) yes
C12 C14 1.386(3) yes
C12 C17 1.393(3) yes
C14 C18 1.391(3) yes
C15 C17 1.397(3) yes
C15 C20 1.386(3) yes
C16 C21 1.524(3) yes
C16 C22 1.496(3) yes
C18 C20 1.383(3) yes
C19 C22 1.517(3) yes
C21 C23 1.538(3) yes
C22 C24 1.513(3) yes
O4 H4A 1.028 no
O4 H4B 1.043 no
C6 H6 0.950 no
C8 H8 0.950 no
C10 H10 0.950 no
C11 H11 0.950 no
C12 H12 0.950 no
C13 H13 0.950 no
C14 H14 0.950 no
C15 H15 0.950 no
C16 H16 1.000 no
C18 H18 0.950 no
C19 H19A 0.980 no
C19 H19B 0.980 no
C19 H19C 0.980 no
C20 H20 0.950 no
C21 H21A 0.990 no
C21 H21B 0.990 no
C23 H23A 0.990 no
C23 H23B 0.990 no
C24 H24A 0.980 no
C24 H24B 0.980 no
C24 H24C 0.980 no

loop_
_geom_contact_atom_site_label_1
_geom_contact_atom_site_label_2
_geom_contact_distance
_geom_contact_publ_flag
_geom_contact_site_symmetry_2
P1 O3 3.2795(14) no .
P1 C19 3.217(3) no .
O2 C8 3.120(3) no .
O2 C15 3.102(3) no .
O2 C16 3.190(3) no .
O2 C19 3.215(3) no .
O2 C22 3.423(3) no .
O3 C10 3.234(3) no .
O3 C12 3.377(3) no .
O3 C17 3.273(3) no .
O3 C22 3.486(3) no .
C5 C11 2.780(3) no .
C5 C12 3.154(3) no .
C5 C19 3.593(3) no .
C6 C8 2.781(3) no .
C7 C10 3.225(3) no .
C7 C15 3.547(3) no .
C9 C17 3.180(3) no .
C9 C24 2.921(3) no .
C10 C13 2.786(3) no .
C12 C20 2.775(3) no .
C14 C15 2.777(3) no .
C17 C18 2.783(3) no .
C21 C24 3.022(3) no .
C22 C23 3.102(3) no .
C23 C24 3.248(4) no .
O2 O4 2.833(3) no .
O2 C11 3.427(3) no 2_566
O2 C13 3.378(3) no 2_566
O2 C14 3.409(3) no 1_655
O3 O4 2.946(3) no 4_675
O4 O2 2.833(3) no .
O4 O3 2.946(3) no 4_674
O4 C9 3.596(3) no 4_674
O4 C14 3.424(3) no 1_655
O4 C15 3.574(3) no .
O4 C18 3.401(3) no 1_655
O4 C20 3.426(3) no 2_576
O4 C24 3.487(3) no 3_756
C9 O4 3.596(3) no 4_675
C11 O2 3.427(3) no 2_466
C11 C21 3.429(3) no 3_746
C13 O2 3.378(3) no 2_466
C14 O2 3.409(3) no 1_455
C14 O4 3.424(3) no 1_455
C15 O4 3.574(3) no .
C18 O4 3.401(3) no 1_455
C18 C24 3.567(3) no 4_674
C20 O4 3.426(3) no 2_476
C21 C11 3.429(3) no 3_756
C24 O4 3.487(3) no 3_746
C24 C18 3.567(3) no 4_675
P1 H8 2.8108 no .
P1 H10 2.9324 no .
P1 H12 2.9409 no .
P1 H15 2.8093 no .
P1 H16 3.0183 no .
P1 H19A 2.8689 no .
P1 H19B 3.3037 no .
O2 H8 2.7571 no .
O2 H15 2.8088 no .
O2 H16 2.8092 no .
O2 H19A 2.4641 no .
O2 H19B 3.4891 no .
O3 H10 2.4671 no .
O3 H12 3.2403 no .
O3 H23A 2.6936 no .
O3 H23B 2.7518 no .
O3 H24B 3.1264 no .
C5 H6 3.2717 no .
C5 H12 2.7205 no .
C5 H13 3.2714 no .
C5 H19A 3.4817 no .
C5 H19B 3.1580 no .
C6 H13 3.2661 no .
C7 H10 2.8091 no .
C7 H15 3.4370 no .
C7 H19A 2.7306 no .
C7 H19B 2.9629 no .
C7 H19C 3.4319 no .
C7 H21A 3.1629 no .
C7 H21B 3.1567 no .
C7 H23A 3.1762 no .
C7 H23B 3.0704 no .
C7 H24A 3.0473 no .
C7 H24B 2.7033 no .
C7 H24C 3.4174 no .
C8 H10 3.2736 no .
C8 H11 3.2581 no .
C8 H12 3.3266 no .
C9 H10 2.8964 no .
C9 H16 3.2836 no .
C9 H21A 3.1566 no .
C9 H21B 3.0881 no .
C9 H24A 3.3027 no .
C9 H24B 2.4670 no .
C10 H8 3.2723 no .
C10 H11 3.2604 no .
C10 H12 2.9796 no .
C10 H19B 3.3284 no .
C11 H8 3.2599 no .
C11 H10 3.2610 no .
C12 H15 3.2663 no .
C12 H18 3.2599 no .
C13 H6 3.2664 no .
C14 H20 3.2606 no .
C15 H12 3.2662 no .
C15 H18 3.2565 no .
C16 H19A 2.6153 no .
C16 H19B 3.3292 no .
C16 H19C 3.0288 no .
C16 H23A 3.1495 no .
C16 H23B 3.0800 no .
C16 H24A 3.3950 no .
C16 H24B 2.7337 no .
C16 H24C 3.0000 no .
C17 H14 3.2682 no .
C17 H20 3.2697 no .
C18 H12 3.2599 no .
C18 H15 3.2559 no .
C19 H16 2.7045 no .
C19 H24A 2.6829 no .
C19 H24B 3.3537 no .
C19 H24C 2.7459 no .
C20 H14 3.2605 no .
C21 H24B 2.6592 no .
C21 H24C 3.2946 no .
C22 H10 3.3592 no .
C22 H21A 3.4191 no .
C22 H21B 2.7882 no .
C22 H23A 3.5205 no .
C23 H16 3.2858 no .
C23 H24B 2.5591 no .
C24 H10 3.5844 no .
C24 H16 3.4443 no .
C24 H19A 3.3522 no .
C24 H19B 2.7562 no .
C24 H19C 2.6753 no .
C24 H21B 2.7972 no .
C24 H23A 3.2184 no .
H6 H10 2.3432 no .
H6 H11 2.3303 no .
H8 H13 2.3348 no .
H10 H12 3.1535 no .
H10 H19B 3.3395 no .
H10 H24A 3.1381 no .
H11 H13 2.3410 no .
H12 H14 2.3339 no .
H14 H18 2.3408 no .
H15 H16 3.4339 no .
H15 H20 2.3334 no .
H16 H19A 2.4092 no .
H16 H19B 3.5611 no .
H16 H19C 3.0906 no .
H16 H21A 2.3570 no .
H16 H21B 2.7302 no .
H18 H20 2.3309 no .
H19A H24A 3.5949 no .
H19B H24A 2.5610 no .
H19B H24C 3.1137 no .
H19C H24A 2.8968 no .
H19C H24B 3.5865 no .
H19C H24C 2.5417 no .
H21A H23A 2.7197 no .
H21A H23B 2.2273 no .
H21B H23A 2.2277 no .
H21B H23B 2.7700 no .
H21B H24B 2.4204 no .
H21B H24C 2.8100 no .
H23A H24B 2.3358 no .
H23B H24B 3.5434 no .
P1 H4B 3.0305 no .
P1 H23A 3.5269 no 4_674
O2 H4A 3.3002 no .
O2 H4B 1.7994 no .
O2 H11 2.8823 no 2_566
O2 H13 2.7887 no 2_566
O2 H14 2.4624 no 1_655
O2 H23A 3.1615 no 4_674
O3 H4A 1.9211 no 4_675
O3 H4B 3.3697 no 4_675
O3 H6 3.1697 no 3_656
O3 H11 3.0883 no 3_656
O3 H18 3.5798 no 3_646
O3 H19C 3.3366 no 1_455
O3 H20 3.0319 no 3_646
O4 H11 2.7493 no 2_566
O4 H14 2.8634 no 1_655
O4 H15 2.9968 no .
O4 H18 2.8115 no 1_655
O4 H20 2.6394 no 2_576
O4 H23A 3.1053 no 4_674
O4 H24A 2.8517 no 3_756
O4 H24C 3.4499 no 3_756
O4 H24C 3.2145 no 4_774
C5 H21A 3.3136 no 3_746
C6 H16 3.1818 no 3_746
C6 H21A 3.1709 no 3_746
C6 H21B 3.5347 no 3_746
C6 H23B 3.1016 no 3_646
C8 H21A 3.2636 no 3_746
C8 H23A 3.4750 no 4_674
C8 H23B 3.2617 no 4_674
C9 H4A 2.6139 no 4_675
C9 H6 3.4486 no 3_656
C9 H11 3.4900 no 3_656
C10 H21A 3.2673 no 3_746
C11 H4A 3.4391 no 2_466
C11 H4B 3.2914 no 2_466
C11 H8 3.0778 no 2_466
C11 H21A 3.1422 no 3_746
C11 H21B 2.9808 no 3_746
C11 H23B 3.0030 no 3_646
C12 H6 3.2668 no 3_656
C12 H13 3.3463 no 2_466
C12 H19A 3.2423 no 1_455
C12 H21B 3.2971 no 4_674
C12 H23A 3.4851 no 4_674
C13 H8 3.1890 no 2_466
C13 H12 3.5499 no 2_566
C13 H14 3.4350 no 2_566
C13 H19A 3.5061 no 2_466
C13 H21A 3.1905 no 3_746
C13 H21B 3.1471 no 3_746
C14 H4B 3.2354 no 1_455
C14 H6 3.1007 no 3_656
C14 H13 3.2956 no 2_466
C14 H16 3.1400 no 1_455
C14 H19A 3.1797 no 1_455
C14 H21B 3.2019 no 4_674
C15 H4B 3.0891 no .
C15 H6 3.3126 no 3_656
C15 H19C 3.3671 no 3_756
C15 H23A 3.2889 no 4_674
C15 H24A 3.5656 no 3_756
C15 H24B 3.4977 no 4_674
C15 H24C 3.5552 no 3_756
C17 H4B 3.3872 no .
C17 H6 3.3868 no 3_656
C17 H23A 3.1044 no 4_674
C18 H4B 3.5921 no 1_455
C18 H6 3.0381 no 3_656
C18 H10 3.0530 no 3_656
C18 H24A 3.4780 no 3_656
C18 H24B 3.2112 no 4_674
C18 H24C 3.0474 no 4_674
C19 H12 3.3263 no 1_655
C19 H13 3.3677 no 2_566
C19 H14 3.5232 no 1_655
C19 H15 3.3948 no 3_746
C19 H20 3.5498 no 3_746
C19 H21A 3.5173 no 3_746
C20 H4A 3.2813 no 2_476
C20 H6 3.1341 no 3_656
C20 H10 3.1983 no 3_656
C20 H19C 3.2042 no 3_756
C20 H24B 3.0970 no 4_674
C20 H24C 3.4724 no 3_756
C20 H24C 3.4708 no 4_674
C21 H19B 3.4417 no 3_756
C23 H4A 2.9655 no 4_675
C23 H4B 3.4433 no 4_675
C23 H6 3.5916 no 3_656
C23 H8 2.9917 no 4_675
C23 H11 3.1965 no 3_656
C24 H15 3.2345 no 3_746
C24 H18 3.3468 no 3_646
C24 H18 3.5484 no 4_675
C24 H20 3.5875 no 3_746
H4A O2 3.3002 no .
H4A O3 1.9211 no 4_674
H4A C9 2.6139 no 4_674
H4A C11 3.4391 no 2_566
H4A C20 3.2813 no 2_576
H4A C23 2.9655 no 4_674
H4A H11 2.5068 no 2_566
H4A H15 3.5359 no .
H4A H18 3.3052 no 2_576
H4A H20 2.4451 no 2_576
H4A H23A 2.5585 no 4_674
H4A H23B 3.2679 no 4_674
H4A H24B 3.3570 no 4_674
H4A H24C 3.4248 no 4_774
H4B P1 3.0305 no .
H4B O2 1.7994 no .
H4B O3 3.3697 no 4_674
H4B C11 3.2914 no 2_566
H4B C14 3.2354 no 1_655
H4B C15 3.0891 no .
H4B C17 3.3872 no .
H4B C18 3.5921 no 1_655
H4B C23 3.4433 no 4_674
H4B H11 2.4078 no 2_566
H4B H13 3.5002 no 2_566
H4B H14 2.4528 no 1_655
H4B H15 2.5858 no .
H4B H18 3.1766 no 1_655
H4B H23A 2.7028 no 4_674
H4B H23B 3.5812 no 4_674
H4B H24A 3.2141 no 3_756
H6 O3 3.1697 no 3_646
H6 C9 3.4486 no 3_646
H6 C12 3.2668 no 3_646
H6 C14 3.1007 no 3_646
H6 C15 3.3126 no 3_646
H6 C17 3.3868 no 3_646
H6 C18 3.0381 no 3_646
H6 C20 3.1341 no 3_646
H6 C23 3.5916 no 3_646
H6 H14 3.5618 no 3_646
H6 H16 2.9833 no 3_746
H6 H18 3.4790 no 3_646
H6 H23B 2.8931 no 3_646
H8 C11 3.0778 no 2_566
H8 C13 3.1890 no 2_566
H8 C23 2.9917 no 4_674
H8 H11 3.0392 no 2_566
H8 H13 3.2308 no 2_566
H8 H21A 3.4936 no 4_674
H8 H23A 2.7721 no 4_674
H8 H23B 2.4222 no 4_674
H10 C18 3.0530 no 3_646
H10 C20 3.1983 no 3_646
H10 H18 2.8709 no 3_646
H10 H19C 3.5854 no 1_455
H10 H20 3.1078 no 3_646
H11 O2 2.8823 no 2_466
H11 O3 3.0883 no 3_646
H11 O4 2.7493 no 2_466
H11 C9 3.4900 no 3_646
H11 C23 3.1965 no 3_646
H11 H4A 2.5068 no 2_466
H11 H4B 2.4078 no 2_466
H11 H8 3.0392 no 2_466
H11 H14 3.2281 no 2_566
H11 H21B 3.0411 no 3_746
H11 H23A 3.0756 no 3_646
H11 H23B 2.6943 no 3_646
H12 C13 3.5499 no 2_466
H12 C19 3.3263 no 1_455
H12 H13 2.8343 no 2_466
H12 H19A 2.7253 no 1_455
H12 H19C 3.0376 no 1_455
H12 H21B 3.5222 no 4_674
H13 O2 2.7887 no 2_466
H13 C12 3.3463 no 2_566
H13 C14 3.2956 no 2_566
H13 C19 3.3677 no 2_466
H13 H4B 3.5002 no 2_466
H13 H8 3.2308 no 2_466
H13 H12 2.8343 no 2_566
H13 H14 2.7308 no 2_566
H13 H19A 2.5767 no 2_466
H13 H19B 3.3762 no 2_466
H13 H21B 3.3098 no 3_746
H14 O2 2.4624 no 1_455
H14 O4 2.8634 no 1_455
H14 C13 3.4350 no 2_466
H14 C19 3.5232 no 1_455
H14 H4B 2.4528 no 1_455
H14 H6 3.5618 no 3_656
H14 H11 3.2281 no 2_466
H14 H13 2.7308 no 2_466
H14 H16 2.7046 no 1_455
H14 H19A 2.6061 no 1_455
H14 H21B 3.3627 no 4_674
H15 O4 2.9968 no .
H15 C19 3.3948 no 3_756
H15 C24 3.2345 no 3_756
H15 H4A 3.5359 no .
H15 H4B 2.5858 no .
H15 H19B 3.0308 no 3_756
H15 H19C 2.9923 no 3_756
H15 H23A 3.5652 no 4_674
H15 H24A 2.6901 no 3_756
H15 H24C 2.9695 no 3_756
H16 C6 3.1818 no 3_756
H16 C14 3.1400 no 1_655
H16 H6 2.9833 no 3_756
H16 H14 2.7046 no 1_655
H18 O3 3.5798 no 3_656
H18 O4 2.8115 no 1_455
H18 C24 3.3468 no 3_656
H18 C24 3.5484 no 4_674
H18 H4A 3.3052 no 2_476
H18 H4B 3.1766 no 1_455
H18 H6 3.4790 no 3_656
H18 H10 2.8709 no 3_656
H18 H24A 2.6174 no 3_656
H18 H24B 3.2162 no 3_656
H18 H24B 3.4500 no 4_674
H18 H24C 2.8466 no 4_674
H19A C12 3.2423 no 1_655
H19A C13 3.5061 no 2_566
H19A C14 3.1797 no 1_655
H19A H12 2.7253 no 1_655
H19A H13 2.5767 no 2_566
H19A H14 2.6061 no 1_655
H19B C21 3.4417 no 3_746
H19B H13 3.3762 no 2_566
H19B H15 3.0308 no 3_746
H19B H21A 2.5852 no 3_746
H19B H23B 3.3528 no 3_746
H19C O3 3.3366 no 1_655
H19C C15 3.3671 no 3_746
H19C C20 3.2042 no 3_746
H19C H10 3.5854 no 1_655
H19C H12 3.0376 no 1_655
H19C H15 2.9923 no 3_746
H19C H20 2.6668 no 3_746
H20 O3 3.0319 no 3_656
H20 O4 2.6394 no 2_476
H20 C19 3.5498 no 3_756
H20 C24 3.5875 no 3_756
H20 H4A 2.4451 no 2_476
H20 H10 3.1078 no 3_656
H20 H19C 2.6668 no 3_756
H20 H24B 3.2894 no 4_674
H20 H24C 2.8023 no 3_756
H20 H24C 3.5884 no 4_674
H21A C5 3.3136 no 3_756
H21A C6 3.1709 no 3_756
H21A C8 3.2636 no 3_756
H21A C10 3.2673 no 3_756
H21A C11 3.1422 no 3_756
H21A C13 3.1905 no 3_756
H21A C19 3.5173 no 3_756
H21A H8 3.4936 no 4_675
H21A H19B 2.5852 no 3_756
H21B C6 3.5347 no 3_756
H21B C11 2.9808 no 3_756
H21B C12 3.2971 no 4_675
H21B C13 3.1471 no 3_756
H21B C14 3.2019 no 4_675
H21B H11 3.0411 no 3_756
H21B H12 3.5222 no 4_675
H21B H13 3.3098 no 3_756
H21B H14 3.3627 no 4_675
H23A P1 3.5269 no 4_675
H23A O2 3.1615 no 4_675
H23A O4 3.1053 no 4_675
H23A C8 3.4750 no 4_675
H23A C12 3.4851 no 4_675
H23A C15 3.2889 no 4_675
H23A C17 3.1044 no 4_675
H23A H4A 2.5585 no 4_675
H23A H4B 2.7028 no 4_675
H23A H8 2.7721 no 4_675
H23A H11 3.0756 no 3_656
H23A H15 3.5652 no 4_675
H23B C6 3.1016 no 3_656
H23B C8 3.2617 no 4_675
H23B C11 3.0030 no 3_656
H23B H4A 3.2679 no 4_675
H23B H4B 3.5812 no 4_675
H23B H6 2.8931 no 3_656
H23B H8 2.4222 no 4_675
H23B H11 2.6943 no 3_656
H23B H19B 3.3528 no 3_756
H24A O4 2.8517 no 3_746
H24A C15 3.5656 no 3_746
H24A C18 3.4780 no 3_646
H24A H4B 3.2141 no 3_746
H24A H15 2.6901 no 3_746
H24A H18 2.6174 no 3_646
H24B C15 3.4977 no 4_675
H24B C18 3.2112 no 4_675
H24B C20 3.0970 no 4_675
H24B H4A 3.3570 no 4_675
H24B H18 3.2162 no 3_646
H24B H18 3.4500 no 4_675
H24B H20 3.2894 no 4_675
H24C O4 3.4499 no 3_746
H24C O4 3.2145 no 4_775
H24C C15 3.5552 no 3_746
H24C C18 3.0474 no 4_675
H24C C20 3.4724 no 3_746
H24C C20 3.4708 no 4_675
H24C H4A 3.4248 no 4_775
H24C H15 2.9695 no 3_746
H24C H18 2.8466 no 4_675
H24C H20 2.8023 no 3_746
H24C H20 3.5884 no 4_675

loop_
_geom_hbond_atom_site_label_D
_geom_hbond_atom_site_label_H
_geom_hbond_atom_site_label_A
_geom_hbond_site_symmetry_A
_geom_hbond_distance_DA
_geom_hbond_distance_DH
_geom_hbond_distance_HA
_geom_hbond_angle_DHA
_geom_hbond_publ_flag
O4 H4A O3 4_674 2.946(3) 1.028 1.921 174.6 no
O4 H4B O2 . 2.833(3) 1.043 1.799 170.4 no

loop_
_geom_torsion_atom_site_label_1
_geom_torsion_atom_site_label_2
_geom_torsion_atom_site_label_3
_geom_torsion_atom_site_label_4
_geom_torsion
_geom_torsion_publ_flag
O2 P1 C5 C8 -33.68(15) no
O2 P1 C5 C10 149.76(12) no
O2 P1 C7 C9 151.02(11) no
O2 P1 C7 C16 15.00(15) no
O2 P1 C7 C22 -53.91(14) no
O2 P1 C17 C12 135.48(13) no
O2 P1 C17 C15 -40.54(14) no
C5 P1 C7 C9 -83.73(14) no
C5 P1 C7 C16 140.25(12) no
C5 P1 C7 C22 71.34(14) no
C7 P1 C5 C8 -158.73(11) no
C7 P1 C5 C10 24.71(16) no
C5 P1 C17 C12 12.72(16) no
C5 P1 C17 C15 -163.30(11) no
C17 P1 C5 C8 87.45(13) no
C17 P1 C5 C10 -89.11(14) no
C7 P1 C17 C12 -102.47(14) no
C7 P1 C17 C15 81.52(13) no
C17 P1 C7 C9 30.39(15) no
C17 P1 C7 C16 -105.62(13) no
C17 P1 C7 C22 -174.53(12) no
P1 C5 C8 C13 -175.62(12) no
P1 C5 C10 C6 176.52(12) no
C8 C5 C10 C6 0.0(3) no
C10 C5 C8 C13 1.1(3) no
C10 C6 C11 C13 1.3(3) no
C11 C6 C10 C5 -1.2(3) no
P1 C7 C9 O3 43.4(3) no
P1 C7 C9 C23 -133.87(12) no
P1 C7 C16 C21 136.68(12) no
P1 C7 C16 C22 -110.39(14) no
P1 C7 C22 C16 109.09(14) no
P1 C7 C22 C19 1.5(3) no
P1 C7 C22 C24 -139.15(13) no
C9 C7 C16 C21 -4.51(18) no
C9 C7 C16 C22 108.42(14) no
C16 C7 C9 O3 -174.79(16) no
C16 C7 C9 C23 7.93(18) no
C9 C7 C22 C16 -94.46(15) no
C9 C7 C22 C19 157.92(14) no
C9 C7 C22 C24 17.3(3) no
C22 C7 C9 O3 -113.56(19) no
C22 C7 C9 C23 69.16(18) no
C16 C7 C22 C16 0.00(9) no
C16 C7 C22 C19 -107.62(17) no
C16 C7 C22 C24 111.76(18) no
C22 C7 C16 C21 -112.93(16) no
C22 C7 C16 C22 0.00(9) no
C5 C8 C13 C11 -1.0(3) no
O3 C9 C23 C21 174.32(16) no
C7 C9 C23 C21 -8.4(2) no
C6 C11 C13 C8 -0.2(3) no
C14 C12 C17 P1 -174.54(15) no
C14 C12 C17 C15 1.4(3) no
C17 C12 C14 C18 -0.7(3) no
C12 C14 C18 C20 -0.8(3) no
C17 C15 C20 C18 -0.7(3) no
C20 C15 C17 P1 175.51(16) no
C20 C15 C17 C12 -0.7(3) no
C7 C16 C21 C23 -0.5(2) no
C7 C16 C22 C7 0.00(8) no
C7 C16 C22 C19 107.71(17) no
C7 C16 C22 C24 -107.64(18) no
C21 C16 C22 C7 97.57(18) no
C21 C16 C22 C19 -154.72(16) no
C21 C16 C22 C24 -10.1(3) no
C22 C16 C21 C23 -68.1(2) no
C14 C18 C20 C15 1.5(3) no
C16 C21 C23 C9 5.3(2) no

loop_
_cod_related_entry_id
_cod_related_entry_code
_cod_related_entry_database
1 30652120 ChemSpider
